data_4333107
loop_
_publ_author_name
'Biju, S.'
'Raj, D. B. Ambili'
'Reddy, M. L. P.'
'Kariuki, B. M.'

_publ_section_title
;
 Synthesis, Crystal Structure, and Luminescent Properties of Novel
 Eu3+Heterocyclic \b-Diketonate Complexes with Bidentate Nitrogen Donors
;
_journal_issue 26
_journal_name_full 'Inorganic Chemistry'
_journal_page_first 10651
_journal_page_last 10660
_journal_paper_doi 10.1021/ic061425a
_journal_volume 45
_journal_year 2006
_chemical_formula_moiety 'Eu, 3(C16 H10 N O3), 1.5(C2 H6 O), H2 O'
_chemical_formula_sum 'C51 H41 Eu N3 O11.5'
_chemical_formula_weight 1031.83
_chemical_name_systematic
;
 ?
;
_space_group_IT_number 14
_symmetry_cell_setting monoclinic
_symmetry_space_group_name_Hall '-P 2yab'
_symmetry_space_group_name_H-M 'P 1 21/a 1'
_atom_sites_solution_hydrogens geom
_atom_sites_solution_primary direct
_atom_sites_solution_secondary difmap
_audit_creation_method SHELXL-97
_cell_angle_alpha 90.00
_cell_angle_beta 118.076(2)
_cell_angle_gamma 90.00
_cell_formula_units_Z 4
_cell_length_a 15.6795(4)
_cell_length_b 21.3364(7)
_cell_length_c 16.1558(6)
_cell_measurement_reflns_used 6701
_cell_measurement_temperature 296(2)
_cell_measurement_theta_max 71.01
_cell_measurement_theta_min 3.73
_cell_volume 4768.8(3)
_computing_cell_refinement SAINTPLUS
_computing_data_collection SMART
_computing_data_reduction SAINTPLUS
_computing_structure_refinement SHELXTL
_computing_structure_solution SHELXTL
_diffrn_ambient_temperature 296(2)
_diffrn_measured_fraction_theta_full 0.898
_diffrn_measured_fraction_theta_max 0.898
_diffrn_measurement_device_type 'Bruker Smart 6000 CCD'
_diffrn_measurement_method 'CCD scans'
_diffrn_radiation_monochromator graphite
_diffrn_radiation_source 'fine-focus sealed tube'
_diffrn_radiation_type CuK\a
_diffrn_radiation_wavelength 1.54178
_diffrn_reflns_av_R_equivalents 0.0412
_diffrn_reflns_av_sigmaI/netI 0.0346
_diffrn_reflns_limit_h_max 19
_diffrn_reflns_limit_h_min -19
_diffrn_reflns_limit_k_max 26
_diffrn_reflns_limit_k_min -22
_diffrn_reflns_limit_l_max 19
_diffrn_reflns_limit_l_min -17
_diffrn_reflns_number 30881
_diffrn_reflns_theta_full 71.01
_diffrn_reflns_theta_max 71.01
_diffrn_reflns_theta_min 3.73
_exptl_absorpt_coefficient_mu 9.950
_exptl_absorpt_correction_T_max 0.64361
_exptl_absorpt_correction_T_min 0.12409
_exptl_absorpt_correction_type empirical
_exptl_absorpt_process_details sadabs
_exptl_crystal_colour colourless
_exptl_crystal_density_diffrn 1.437
_exptl_crystal_density_method 'not measured'
_exptl_crystal_description plate
_exptl_crystal_F_000 2092
_exptl_crystal_size_max 0.20
_exptl_crystal_size_mid 0.20
_exptl_crystal_size_min 0.10
_refine_diff_density_max 0.978
_refine_diff_density_min -0.285
_refine_diff_density_rms 0.060
_refine_ls_extinction_method none
_refine_ls_goodness_of_fit_ref 1.019
_refine_ls_hydrogen_treatment constr
_refine_ls_matrix_type full
_refine_ls_number_parameters 603
_refine_ls_number_reflns 8265
_refine_ls_number_restraints 3
_refine_ls_restrained_S_all 1.020
_refine_ls_R_factor_all 0.0473
_refine_ls_R_factor_gt 0.0348
_refine_ls_shift/su_max 0.002
_refine_ls_shift/su_mean 0.000
_refine_ls_structure_factor_coef Fsqd
_refine_ls_weighting_details 'calc w=1/[\s^2^(Fo^2^)+(0.0613P)^2^+0.0000P] where P=(Fo^2^+2Fc^2^)/3'
_refine_ls_weighting_scheme calc
_refine_ls_wR_factor_gt 0.0895
_refine_ls_wR_factor_ref 0.0965
_reflns_number_gt 6701
_reflns_number_total 8265
_reflns_threshold_expression >2sigma(I)
_cod_data_source_file ic061425asup1.cif
_cod_data_source_block mlpr2
_cod_depositor_comments
;
The following automatic conversions were performed:

'_symmetry_cell_setting' value 'Monoclinic' changed to 'monoclinic'
according to /home/saulius/struct/CIF-dictionaries/cif_core.dic
dictionary named 'cif_core.dic' version 2.4.2 from 2011-04-26.

Automatic conversion script
Id: cif_fix_values 1891 2012-01-12 08:04:46Z andrius 
;
_cod_original_sg_symbol_H-M P21/a
_cod_original_formula_sum 'C51 H41 Eu N3 O11.50'
_cod_database_code 4333107

loop_
_symmetry_equiv_pos_as_xyz
'x, y, z'
'-x+1/2, y+1/2, -z'
'-x, -y, -z'
'x-1/2, -y-1/2, z'

loop_
_atom_site_label
_atom_site_type_symbol
_atom_site_fract_x
_atom_site_fract_y
_atom_site_fract_z
_atom_site_U_iso_or_equiv
_atom_site_adp_type
_atom_site_occupancy
_atom_site_symmetry_multiplicity
_atom_site_calc_flag
_atom_site_refinement_flags
C1 C 0.3361(3) 0.14317(16) 0.2980(3) 0.0477(8) Uani 1 1 d .
C2 C 0.3273(3) 0.09205(19) 0.3471(3) 0.0637(10) Uani 1 1 d .
H2 H 0.2765 0.0904 0.3615 0.076 Uiso 1 1 calc R
C3 C 0.3935(4) 0.0441(2) 0.3743(4) 0.0917(16) Uani 1 1 d .
H3 H 0.3872 0.0099 0.4068 0.110 Uiso 1 1 calc R
C4 C 0.4689(4) 0.0465(3) 0.3537(5) 0.0962(17) Uani 1 1 d .
H4 H 0.5134 0.0139 0.3723 0.115 Uiso 1 1 calc R
C5 C 0.4794(3) 0.0966(3) 0.3059(4) 0.0822(14) Uani 1 1 d .
H5 H 0.5307 0.0978 0.2923 0.099 Uiso 1 1 calc R
C6 C 0.4136(3) 0.14508(19) 0.2783(3) 0.0605(10) Uani 1 1 d .
H6 H 0.4209 0.1792 0.2463 0.073 Uiso 1 1 calc R
C7 C 0.2699(2) 0.19783(16) 0.2735(2) 0.0430(8) Uani 1 1 d .
C8 C 0.1748(2) 0.19285(15) 0.2639(2) 0.0413(7) Uani 1 1 d .
C9 C 0.1337(2) 0.24233(16) 0.2900(3) 0.0458(8) Uani 1 1 d .
C10 C 0.1040(3) 0.14474(16) 0.2336(3) 0.0465(8) Uani 1 1 d .
C11 C 0.1051(3) 0.08471(18) 0.1884(3) 0.0565(9) Uani 1 1 d .
C12 C 0.0702(5) 0.0307(2) 0.2086(5) 0.0979(19) Uani 1 1 d .
H12 H 0.0425 0.0317 0.2484 0.118 Uiso 1 1 calc R
C13 C 0.0772(7) -0.0255(3) 0.1684(7) 0.157(4) Uani 1 1 d .
H13 H 0.0552 -0.0624 0.1825 0.189 Uiso 1 1 calc R
C14 C 0.1157(7) -0.0270(3) 0.1085(7) 0.170(4) Uani 1 1 d .
H14 H 0.1200 -0.0650 0.0824 0.204 Uiso 1 1 calc R
C15 C 0.1482(5) 0.0265(3) 0.0862(5) 0.114(2) Uani 1 1 d .
H15 H 0.1736 0.0255 0.0445 0.136 Uiso 1 1 calc R
C16 C 0.1427(3) 0.0823(2) 0.1269(3) 0.0661(11) Uani 1 1 d .
H16 H 0.1648 0.1190 0.1123 0.079 Uiso 1 1 calc R
C17 C -0.0010(2) 0.30247(17) -0.0032(2) 0.0461(8) Uani 1 1 d .
C18 C 0.0092(3) 0.23899(19) 0.0129(3) 0.0675(11) Uani 1 1 d .
H18 H 0.0445 0.2240 0.0738 0.081 Uiso 1 1 calc R
C19 C -0.0328(4) 0.1973(2) -0.0610(4) 0.0871(16) Uani 1 1 d .
H19 H -0.0269 0.1543 -0.0499 0.105 Uiso 1 1 calc R
C20 C -0.0828(4) 0.2197(3) -0.1501(4) 0.0851(15) Uani 1 1 d .
H20 H -0.1111 0.1916 -0.1998 0.102 Uiso 1 1 calc R
C21 C -0.0922(4) 0.2819(3) -0.1676(3) 0.0788(13) Uani 1 1 d .
H21 H -0.1259 0.2964 -0.2289 0.095 Uiso 1 1 calc R
C22 C -0.0513(3) 0.3242(2) -0.0933(3) 0.0614(10) Uani 1 1 d .
H22 H -0.0582 0.3671 -0.1049 0.074 Uiso 1 1 calc R
C23 C 0.0507(2) 0.34518(16) 0.0786(3) 0.0443(8) Uani 1 1 d .
C24 C 0.0133(2) 0.40308(16) 0.0882(3) 0.0472(8) Uani 1 1 d .
C25 C 0.0744(3) 0.44803(17) 0.1526(3) 0.0526(9) Uani 1 1 d .
C26 C -0.0783(3) 0.43430(18) 0.0391(3) 0.0568(9) Uani 1 1 d .
C27 C -0.1751(3) 0.4109(2) -0.0271(3) 0.0582(10) Uani 1 1 d .
C28 C -0.2096(3) 0.3568(2) -0.0079(3) 0.0669(11) Uani 1 1 d .
H28 H -0.1698 0.3333 0.0447 0.080 Uiso 1 1 calc R
C29 C -0.3032(4) 0.3369(3) -0.0661(4) 0.0817(14) Uani 1 1 d .
H29 H -0.3263 0.3006 -0.0516 0.098 Uiso 1 1 calc R
C30 C -0.3615(4) 0.3704(3) -0.1447(4) 0.0862(15) Uani 1 1 d .
H30 H -0.4241 0.3568 -0.1840 0.103 Uiso 1 1 calc R
C31 C -0.3281(3) 0.4235(3) -0.1655(4) 0.0864(15) Uani 1 1 d .
H31 H -0.3679 0.4459 -0.2194 0.104 Uiso 1 1 calc R
C32 C -0.2353(3) 0.4448(2) -0.1075(3) 0.0722(12) Uani 1 1 d .
H32 H -0.2132 0.4814 -0.1221 0.087 Uiso 1 1 calc R
C33 C 0.5556(2) 0.29448(18) 0.5336(3) 0.0506(8) Uani 1 1 d .
C34 C 0.5456(3) 0.2314(2) 0.5100(3) 0.0623(10) Uani 1 1 d .
H34 H 0.5058 0.2193 0.4483 0.075 Uiso 1 1 calc R
C35 C 0.5945(4) 0.1866(2) 0.5775(4) 0.0785(13) Uani 1 1 d .
H35 H 0.5888 0.1444 0.5613 0.094 Uiso 1 1 calc R
C36 C 0.6516(4) 0.2048(3) 0.6686(4) 0.0926(17) Uani 1 1 d .
H36 H 0.6852 0.1749 0.7142 0.111 Uiso 1 1 calc R
C37 C 0.6597(4) 0.2667(3) 0.6929(4) 0.0891(16) Uani 1 1 d .
H37 H 0.6967 0.2782 0.7554 0.107 Uiso 1 1 calc R
C38 C 0.6130(3) 0.3126(2) 0.6253(3) 0.0663(11) Uani 1 1 d .
H38 H 0.6204 0.3548 0.6418 0.080 Uiso 1 1 calc R
C39 C 0.4962(3) 0.34025(17) 0.4596(3) 0.0481(8) Uani 1 1 d .
C40 C 0.5283(2) 0.40030(16) 0.4492(3) 0.0473(8) Uani 1 1 d .
C41 C 0.4632(3) 0.44749(17) 0.3953(3) 0.0498(8) Uani 1 1 d .
C42 C 0.6210(3) 0.42987(19) 0.4899(3) 0.0525(9) Uani 1 1 d .
C43 C 0.7186(3) 0.40251(19) 0.5431(3) 0.0559(9) Uani 1 1 d .
C44 C 0.7405(4) 0.3493(2) 0.5089(4) 0.0710(12) Uani 1 1 d .
H44 H 0.6927 0.3289 0.4568 0.085 Uiso 1 1 calc R
C45 C 0.8340(4) 0.3261(3) 0.5526(4) 0.0859(15) Uani 1 1 d .
H45 H 0.8493 0.2907 0.5287 0.103 Uiso 1 1 calc R
C46 C 0.9037(4) 0.3550(3) 0.6304(5) 0.0901(17) Uani 1 1 d .
H46 H 0.9663 0.3391 0.6595 0.108 Uiso 1 1 calc R
C47 C 0.8816(3) 0.4074(3) 0.6659(4) 0.0812(14) Uani 1 1 d .
H47 H 0.9291 0.4269 0.7192 0.097 Uiso 1 1 calc R
C48 C 0.7897(3) 0.4310(2) 0.6227(3) 0.0694(11) Uani 1 1 d .
H48 H 0.7748 0.4664 0.6470 0.083 Uiso 1 1 calc R
C49 C 0.2465(4) 0.3819(3) 0.4990(3) 0.0862(16) Uani 1 1 d .
H49A H 0.2009 0.3475 0.4740 0.103 Uiso 1 1 calc R
H49B H 0.2162 0.4148 0.5175 0.103 Uiso 1 1 calc R
C50 C 0.3341(6) 0.3598(3) 0.5832(5) 0.129(3) Uani 1 1 d .
H50A H 0.3163 0.3447 0.6289 0.193 Uiso 1 1 calc R
H50B H 0.3789 0.3939 0.6093 0.193 Uiso 1 1 calc R
H50C H 0.3637 0.3266 0.5657 0.193 Uiso 1 1 calc R
Eu1 Eu 0.264300(13) 0.359375(9) 0.285914(14) 0.04068(8) Uani 1 1 d .
N1 N 0.0270(2) 0.16092(15) 0.2398(3) 0.0573(8) Uani 1 1 d .
N2 N -0.0736(2) 0.49244(17) 0.0666(3) 0.0745(10) Uani 1 1 d .
N3 N 0.6146(2) 0.48893(16) 0.4680(2) 0.0599(8) Uani 1 1 d .
O1 O 0.30158(16) 0.25012(11) 0.26712(18) 0.0484(6) Uani 1 1 d .
O2 O 0.16187(18) 0.29576(11) 0.32176(19) 0.0542(6) Uani 1 1 d .
O3 O 0.04564(17) 0.22286(12) 0.2790(2) 0.0572(6) Uani 1 1 d .
O4 O 0.13310(17) 0.32709(11) 0.13994(18) 0.0535(6) Uani 1 1 d .
O5 O 0.16016(18) 0.44660(11) 0.21578(19) 0.0571(6) Uani 1 1 d .
O6 O 0.0250(2) 0.50253(13) 0.1373(2) 0.0736(8) Uani 1 1 d .
O7 O 0.41081(17) 0.32366(12) 0.40600(19) 0.0600(7) Uani 1 1 d .
O8 O 0.37453(18) 0.44843(12) 0.34243(19) 0.0551(6) Uani 1 1 d .
O9 O 0.51319(19) 0.50168(12) 0.40805(19) 0.0589(7) Uani 1 1 d .
O10 O 0.2664(2) 0.40513(12) 0.42721(19) 0.0620(7) Uani 1 1 d .
H10 H 0.3047 0.4344 0.4478 0.093 Uiso 1 1 calc R
O11 O 0.33174(19) 0.36742(13) 0.1803(2) 0.0605(7) Uani 1 1 d .
O12 O 0.2243(6) 0.4122(4) 0.0047(5) 0.107(3) Uani 0.50 1 d PD
H12A H 0.1861 0.4414 -0.0167 0.161 Uiso 0.50 1 calc PR
C51 C 0.2015(13) 0.3653(6) -0.0667(10) 0.149(6) Uiso 0.50 1 d PD
H51A H 0.2151 0.3809 -0.1157 0.179 Uiso 0.50 1 calc PR
H51B H 0.1336 0.3541 -0.0946 0.179 Uiso 0.50 1 calc PR
C52 C 0.265(2) 0.3084(8) -0.019(2) 0.333(19) Uiso 0.50 1 d PD
H52A H 0.2513 0.2757 -0.0638 0.500 Uiso 0.50 1 calc PR
H52B H 0.2509 0.2938 0.0301 0.500 Uiso 0.50 1 calc PR
H52C H 0.3316 0.3200 0.0083 0.500 Uiso 0.50 1 calc PR

loop_
_atom_site_aniso_label
_atom_site_aniso_U_11
_atom_site_aniso_U_22
_atom_site_aniso_U_33
_atom_site_aniso_U_23
_atom_site_aniso_U_13
_atom_site_aniso_U_12
C1 0.0418(17) 0.047(2) 0.051(2) -0.0061(15) 0.0194(17) 0.0013(15)
C2 0.057(2) 0.060(2) 0.075(3) 0.008(2) 0.033(2) 0.012(2)
C3 0.095(4) 0.066(3) 0.118(5) 0.025(3) 0.053(4) 0.032(3)
C4 0.082(3) 0.081(4) 0.120(5) -0.001(3) 0.043(4) 0.036(3)
C5 0.060(3) 0.092(4) 0.104(4) -0.010(3) 0.045(3) 0.018(3)
C6 0.051(2) 0.068(3) 0.067(3) -0.0104(19) 0.032(2) -0.0028(19)
C7 0.0421(17) 0.0442(19) 0.042(2) -0.0048(13) 0.0188(16) -0.0038(15)
C8 0.0391(16) 0.0374(17) 0.0479(19) 0.0001(13) 0.0210(16) -0.0029(14)
C9 0.0387(16) 0.049(2) 0.054(2) 0.0013(15) 0.0254(17) -0.0061(15)
C10 0.0445(18) 0.0454(19) 0.053(2) -0.0021(14) 0.0255(17) -0.0050(15)
C11 0.052(2) 0.048(2) 0.072(3) -0.0102(17) 0.031(2) -0.0118(18)
C12 0.131(5) 0.058(3) 0.155(5) -0.026(3) 0.108(5) -0.037(3)
C13 0.228(9) 0.063(4) 0.272(11) -0.058(5) 0.193(9) -0.064(5)
C14 0.241(10) 0.088(5) 0.286(12) -0.104(6) 0.209(10) -0.076(6)
C15 0.136(5) 0.094(4) 0.157(6) -0.066(4) 0.107(5) -0.049(4)
C16 0.072(3) 0.063(3) 0.074(3) -0.023(2) 0.043(2) -0.026(2)
C17 0.0355(16) 0.053(2) 0.043(2) -0.0008(14) 0.0133(15) 0.0014(15)
C18 0.065(2) 0.058(3) 0.058(3) -0.0032(18) 0.011(2) 0.007(2)
C19 0.085(3) 0.064(3) 0.075(3) -0.021(2) 0.007(3) -0.003(3)
C20 0.067(3) 0.094(4) 0.068(3) -0.032(3) 0.011(3) -0.006(3)
C21 0.074(3) 0.105(4) 0.044(3) -0.005(2) 0.016(2) -0.002(3)
C22 0.057(2) 0.071(3) 0.053(2) 0.0055(19) 0.024(2) 0.003(2)
C23 0.0390(17) 0.0442(19) 0.048(2) -0.0015(14) 0.0194(17) -0.0034(15)
C24 0.0401(17) 0.0444(19) 0.052(2) 0.0019(14) 0.0177(17) 0.0007(15)
C25 0.047(2) 0.0421(19) 0.065(2) 0.0041(16) 0.024(2) 0.0068(16)
C26 0.0476(19) 0.052(2) 0.070(3) 0.0051(17) 0.027(2) 0.0091(17)
C27 0.0407(18) 0.068(3) 0.063(3) 0.0063(18) 0.0215(19) 0.0105(18)
C28 0.051(2) 0.079(3) 0.066(3) 0.007(2) 0.024(2) 0.007(2)
C29 0.059(3) 0.095(4) 0.091(4) -0.004(3) 0.035(3) -0.002(3)
C30 0.047(2) 0.118(5) 0.081(4) -0.007(3) 0.020(3) 0.000(3)
C31 0.052(2) 0.123(5) 0.067(3) 0.014(3) 0.014(2) 0.017(3)
C32 0.052(2) 0.085(3) 0.073(3) 0.019(2) 0.025(2) 0.011(2)
C33 0.0360(16) 0.060(2) 0.051(2) -0.0020(16) 0.0168(17) -0.0051(16)
C34 0.052(2) 0.068(3) 0.066(3) -0.0011(19) 0.027(2) 0.000(2)
C35 0.070(3) 0.070(3) 0.099(4) 0.018(3) 0.044(3) 0.017(2)
C36 0.069(3) 0.118(5) 0.088(4) 0.040(3) 0.034(3) 0.034(3)
C37 0.064(3) 0.131(5) 0.056(3) 0.008(3) 0.014(2) 0.014(3)
C38 0.050(2) 0.090(3) 0.052(3) -0.007(2) 0.018(2) -0.005(2)
C39 0.0429(18) 0.049(2) 0.046(2) -0.0101(14) 0.0155(17) -0.0067(16)
C40 0.0423(17) 0.048(2) 0.048(2) -0.0139(15) 0.0183(16) -0.0103(16)
C41 0.053(2) 0.048(2) 0.049(2) -0.0099(15) 0.0246(19) -0.0163(17)
C42 0.0457(18) 0.060(2) 0.053(2) -0.0173(16) 0.0240(18) -0.0148(17)
C43 0.0438(19) 0.062(2) 0.063(2) -0.0117(18) 0.0267(19) -0.0142(17)
C44 0.068(3) 0.086(3) 0.070(3) -0.018(2) 0.042(3) -0.007(2)
C45 0.087(4) 0.094(4) 0.098(4) -0.002(3) 0.061(4) 0.018(3)
C46 0.059(3) 0.115(5) 0.101(4) 0.023(3) 0.041(3) 0.014(3)
C47 0.048(2) 0.086(3) 0.087(4) 0.003(3) 0.013(2) -0.009(2)
C48 0.055(2) 0.060(3) 0.076(3) -0.012(2) 0.018(2) -0.014(2)
C49 0.100(4) 0.107(4) 0.062(3) -0.022(3) 0.047(3) -0.045(3)
C50 0.136(6) 0.135(6) 0.102(5) 0.030(4) 0.045(5) -0.027(5)
Eu1 0.03172(10) 0.03954(12) 0.04537(12) -0.00369(8) 0.01367(9) -0.00417(8)
N1 0.0476(17) 0.0516(18) 0.079(2) -0.0105(15) 0.0349(18) -0.0128(14)
N2 0.0522(19) 0.063(2) 0.092(3) 0.0009(18) 0.021(2) 0.0162(17)
N3 0.0489(17) 0.060(2) 0.065(2) -0.0120(15) 0.0223(17) -0.0182(15)
O1 0.0384(11) 0.0438(14) 0.0634(16) -0.0034(10) 0.0243(12) -0.0067(10)
O2 0.0532(14) 0.0445(14) 0.0737(18) -0.0141(11) 0.0372(14) -0.0107(11)
O3 0.0447(12) 0.0529(15) 0.0831(19) -0.0123(12) 0.0377(14) -0.0090(12)
O4 0.0386(12) 0.0496(14) 0.0536(15) -0.0059(11) 0.0061(12) 0.0044(11)
O5 0.0476(14) 0.0448(14) 0.0677(17) -0.0055(11) 0.0180(14) -0.0009(11)
O6 0.0592(16) 0.0468(16) 0.096(2) -0.0070(14) 0.0205(17) 0.0082(13)
O7 0.0390(13) 0.0498(15) 0.0647(17) 0.0014(12) 0.0026(13) -0.0089(11)
O8 0.0451(13) 0.0488(14) 0.0619(17) -0.0001(11) 0.0174(13) -0.0071(11)
O9 0.0540(14) 0.0495(15) 0.0664(17) -0.0083(11) 0.0227(14) -0.0152(12)
O10 0.0729(17) 0.0589(16) 0.0593(16) -0.0143(12) 0.0354(15) -0.0250(14)
O11 0.0465(14) 0.0792(19) 0.0591(17) 0.0044(13) 0.0275(13) 0.0006(13)
O12 0.127(6) 0.107(5) 0.059(4) -0.006(4) 0.019(4) 0.045(5)

loop_
_atom_type_symbol
_atom_type_description
_atom_type_scat_dispersion_real
_atom_type_scat_dispersion_imag
_atom_type_scat_source
C C 0.0181 0.0091 'International Tables Vol C Tables 4.2.6.8 and 6.1.1.4'
H H 0.0000 0.0000 'International Tables Vol C Tables 4.2.6.8 and 6.1.1.4'
Eu Eu -8.9294 11.1857 'International Tables Vol C Tables 4.2.6.8 and 6.1.1.4'
N N 0.0311 0.0180 'International Tables Vol C Tables 4.2.6.8 and 6.1.1.4'
O O 0.0492 0.0322 'International Tables Vol C Tables 4.2.6.8 and 6.1.1.4'

loop_
_geom_angle_atom_site_label_1
_geom_angle_atom_site_label_2
_geom_angle_atom_site_label_3
_geom_angle
C2 C1 C6 118.9(4)
C2 C1 C7 121.5(3)
C6 C1 C7 119.4(3)
C3 C2 C1 120.2(4)
C4 C3 C2 120.1(5)
C3 C4 C5 120.8(5)
C4 C5 C6 119.8(4)
C5 C6 C1 120.2(4)
O1 C7 C8 119.6(3)
O1 C7 C1 118.0(3)
C8 C7 C1 122.2(3)
C9 C8 C10 104.6(3)
C9 C8 C7 121.1(3)
C10 C8 C7 134.3(3)
O2 C9 O3 118.2(3)
O2 C9 C8 133.7(3)
O3 C9 C8 108.1(3)
O2 C9 Eu1 36.72(15)
O3 C9 Eu1 146.7(2)
C8 C9 Eu1 100.89(19)
N1 C10 C8 112.6(3)
N1 C10 C11 119.6(3)
C8 C10 C11 127.4(3)
C16 C11 C12 119.5(4)
C16 C11 C10 119.9(3)
C12 C11 C10 120.7(4)
C11 C12 C13 118.8(5)
C14 C13 C12 120.8(6)
C13 C14 C15 120.8(5)
C14 C15 C16 118.7(5)
C11 C16 C15 121.4(4)
C22 C17 C18 119.5(4)
C22 C17 C23 122.4(3)
C18 C17 C23 117.9(3)
C17 C18 C19 120.4(4)
C20 C19 C18 119.4(5)
C21 C20 C19 121.2(4)
C20 C21 C22 119.7(4)
C17 C22 C21 119.8(4)
O4 C23 C24 120.5(3)
O4 C23 C17 115.9(3)
C24 C23 C17 123.6(3)
C23 C24 C25 120.3(3)
C23 C24 C26 135.0(3)
C25 C24 C26 104.4(3)
O5 C25 O6 118.3(3)
O5 C25 C24 133.2(3)
O6 C25 C24 108.5(3)
N2 C26 C24 111.7(4)
N2 C26 C27 116.3(3)
C24 C26 C27 131.7(4)
C28 C27 C32 118.7(4)
C28 C27 C26 120.2(4)
C32 C27 C26 121.1(4)
C27 C28 C29 120.7(5)
C30 C29 C28 120.1(5)
C31 C30 C29 120.0(5)
C30 C31 C32 120.8(5)
C31 C32 C27 119.7(5)
C38 C33 C34 120.0(4)
C38 C33 C39 121.7(4)
C34 C33 C39 118.1(3)
C35 C34 C33 120.4(4)
C36 C35 C34 119.3(5)
C37 C36 C35 120.6(5)
C36 C37 C38 120.7(5)
C33 C38 C37 118.8(5)
O7 C39 C40 119.7(3)
O7 C39 C33 115.5(3)
C40 C39 C33 124.7(3)
C41 C40 C39 121.9(3)
C41 C40 C42 104.7(3)
C39 C40 C42 133.3(4)
O8 C41 O9 118.0(3)
O8 C41 C40 133.5(3)
O9 C41 C40 108.5(3)
N3 C42 C40 111.8(3)
N3 C42 C43 117.8(3)
C40 C42 C43 130.1(4)
C44 C43 C48 119.5(4)
C44 C43 C42 118.6(4)
C48 C43 C42 121.8(4)
C43 C44 C45 119.7(5)
C46 C45 C44 120.3(5)
C45 C46 C47 120.1(5)
C48 C47 C46 119.9(5)
C47 C48 C43 120.4(4)
O10 C49 C50 113.2(5)
O7 Eu1 O2 97.18(9)
O7 Eu1 O5 146.97(9)
O2 Eu1 O5 99.89(9)
O7 Eu1 O4 141.42(9)
O2 Eu1 O4 73.06(9)
O5 Eu1 O4 71.12(8)
O7 Eu1 O11 91.36(10)
O2 Eu1 O11 142.16(9)
O5 Eu1 O11 92.22(9)
O4 Eu1 O11 77.38(9)
O7 Eu1 O8 72.28(8)
O2 Eu1 O8 142.76(9)
O5 Eu1 O8 77.04(9)
O4 Eu1 O8 136.38(9)
O11 Eu1 O8 74.84(9)
O7 Eu1 O1 66.03(9)
O2 Eu1 O1 73.45(8)
O5 Eu1 O1 146.35(8)
O4 Eu1 O1 75.45(8)
O11 Eu1 O1 76.70(9)
O8 Eu1 O1 128.15(8)
O7 Eu1 C9 96.63(9)
O2 Eu1 C9 18.24(8)
O5 Eu1 C9 108.22(9)
O4 Eu1 C9 62.64(9)
O11 Eu1 C9 124.22(9)
O8 Eu1 C9 158.98(9)
O1 Eu1 C9 57.47(8)
C10 N1 O3 105.9(3)
C26 N2 O6 106.2(3)
C42 N3 O9 106.5(3)
C7 O1 Eu1 135.5(2)
C9 O2 Eu1 125.0(2)
C9 O3 N1 108.6(2)
C23 O4 Eu1 140.7(2)
C25 O5 Eu1 129.9(2)
C25 O6 N2 108.9(3)
C39 O7 Eu1 142.7(2)
C41 O8 Eu1 127.7(2)
C41 O9 N3 108.4(3)
O12 C51 C52 106.7(9)

loop_
_geom_bond_atom_site_label_1
_geom_bond_atom_site_label_2
_geom_bond_distance
C1 C2 1.393(5)
C1 C6 1.394(5)
C1 C7 1.486(5)
C2 C3 1.374(6)
C3 C4 1.371(8)
C4 C5 1.373(8)
C5 C6 1.378(6)
C7 O1 1.245(4)
C7 C8 1.429(4)
C8 C9 1.402(5)
C8 C10 1.420(5)
C9 O2 1.243(4)
C9 O3 1.371(4)
C9 Eu1 3.250(3)
C10 N1 1.304(5)
C10 C11 1.478(5)
C11 C16 1.376(6)
C11 C12 1.380(6)
C12 C13 1.393(8)
C13 C14 1.360(10)
C14 C15 1.367(9)
C15 C16 1.381(6)
C17 C22 1.371(5)
C17 C18 1.374(5)
C17 C23 1.492(5)
C18 C19 1.382(6)
C19 C20 1.361(7)
C20 C21 1.352(7)
C21 C22 1.393(6)
C23 O4 1.263(4)
C23 C24 1.407(5)
C24 C25 1.408(5)
C24 C26 1.436(5)
C25 O5 1.248(4)
C25 O6 1.354(4)
C26 N2 1.308(5)
C26 C27 1.472(6)
C27 C28 1.371(6)
C27 C32 1.395(6)
C28 C29 1.385(7)
C29 C30 1.367(8)
C30 C31 1.355(7)
C31 C32 1.385(7)
C33 C38 1.379(6)
C33 C34 1.387(6)
C33 C39 1.483(5)
C34 C35 1.381(6)
C35 C36 1.371(8)
C36 C37 1.365(8)
C37 C38 1.391(7)
C39 O7 1.256(4)
C39 C40 1.415(5)
C40 C41 1.405(5)
C40 C42 1.429(5)
C41 O8 1.244(4)
C41 O9 1.357(4)
C42 N3 1.300(5)
C42 C43 1.478(5)
C43 C44 1.375(6)
C43 C48 1.385(6)
C44 C45 1.384(7)
C45 C46 1.364(8)
C46 C47 1.374(7)
C47 C48 1.367(6)
C49 O10 1.425(5)
C49 C50 1.483(9)
Eu1 O7 2.330(2)
Eu1 O2 2.373(2)
Eu1 O5 2.382(3)
Eu1 O4 2.388(2)
Eu1 O11 2.399(3)
Eu1 O8 2.438(2)
Eu1 O1 2.457(2)
N1 O3 1.435(4)
N2 O6 1.442(5)
N3 O9 1.446(4)
O12 C51 1.440(9)
C51 C52 1.528(10)
